data_4518252
loop_
_publ_author_name
'Chen, Yahui'
'Fang, Yu'
'Gu, Hao'
'Qiang, Jian'
'Li, Haidong'
'Fan, Jiangli'
'Cao, Jianfang'
'Wang, Fang'
'Lu, Sheng'
'Chen, Xiaoqiang'

_publ_section_title
;
 Color-Tunable and ESIPT-Inspired Solid Fluorophores Based on
 Benzothiazole Derivatives: Aggregation-Induced Emission, Strong
 Solvatochromic Effect, and White Light Emission
;
_journal_name_full 'ACS Applied Materials &amp; Interfaces'
_journal_paper_doi 10.1021/acsami.0c16585
_journal_year 2020
_chemical_formula_moiety 'C15 H11 N O2 S '
_chemical_formula_sum 'C15 H11 N O2 S'
_chemical_formula_weight 269.31
_space_group_crystal_system monoclinic
_space_group_IT_number 14
_space_group_name_Hall '-P 2yn'
_space_group_name_H-M_alt 'P 1 21/n 1'
_atom_sites_solution_hydrogens mixed
_audit_creation_method SHELXL-2014/7
_cell_angle_alpha 90
_cell_angle_beta 106.578(17)
_cell_angle_gamma 90
_cell_formula_units_Z 4
_cell_length_a 14.061(19)
_cell_length_b 4.730(6)
_cell_length_c 19.56(3)
_cell_measurement_reflns_used 2151
_cell_measurement_temperature 296(2)
_cell_measurement_theta_max 24.7510
_cell_measurement_theta_min 3.0231
_cell_volume 1247(3)
_computing_cell_refinement 'SAINT (Bruker, 2005)'
_computing_data_collection 'APEX2 (Bruker, 2005)'
_computing_data_reduction SAINT
_computing_molecular_graphics SHELXTL
_computing_publication_material SHELXTL
_computing_structure_refinement 'SHELXL-2014/7 (Sheldrick, 2014)'
_computing_structure_solution 'SHELXL-2014/7 (Sheldrick, 2014)'
_diffrn_ambient_temperature 296(2)
_diffrn_measured_fraction_theta_full 0.985
_diffrn_measured_fraction_theta_max 0.893
_diffrn_measurement_device_type 'Bruker Apex2 CCD'
_diffrn_measurement_method '\w scans'
_diffrn_radiation_type MoK\a
_diffrn_radiation_wavelength 0.71073
_diffrn_reflns_av_R_equivalents 0.0559
_diffrn_reflns_av_unetI/netI 0.0552
_diffrn_reflns_Laue_measured_fraction_full 0.985
_diffrn_reflns_Laue_measured_fraction_max 0.893
_diffrn_reflns_limit_h_max 18
_diffrn_reflns_limit_h_min -17
_diffrn_reflns_limit_k_max 6
_diffrn_reflns_limit_k_min -6
_diffrn_reflns_limit_l_max 25
_diffrn_reflns_limit_l_min -24
_diffrn_reflns_number 8222
_diffrn_reflns_point_group_measured_fraction_full 0.985
_diffrn_reflns_point_group_measured_fraction_max 0.893
_diffrn_reflns_theta_full 25.242
_diffrn_reflns_theta_max 27.189
_diffrn_reflns_theta_min 1.590
_exptl_absorpt_coefficient_mu 0.255
_exptl_absorpt_correction_T_max 0.995
_exptl_absorpt_correction_T_min 0.992
_exptl_absorpt_correction_type multi-scan
_exptl_absorpt_process_details 'multi-scan '
_exptl_crystal_colour colorless
_exptl_crystal_density_diffrn 1.435
_exptl_crystal_density_method 'not measured'
_exptl_crystal_description Block
_exptl_crystal_F_000 560
_exptl_crystal_size_max 0.030
_exptl_crystal_size_mid 0.020
_exptl_crystal_size_min 0.020
_refine_diff_density_max 0.351
_refine_diff_density_min -0.272
_refine_diff_density_rms 0.061
_refine_ls_extinction_method none
_refine_ls_goodness_of_fit_ref 0.987
_refine_ls_hydrogen_treatment constr
_refine_ls_matrix_type full
_refine_ls_number_parameters 173
_refine_ls_number_reflns 2463
_refine_ls_number_restraints 0
_refine_ls_restrained_S_all 0.987
_refine_ls_R_factor_all 0.0762
_refine_ls_R_factor_gt 0.0505
_refine_ls_shift/su_max 0.040
_refine_ls_shift/su_mean 0.001
_refine_ls_structure_factor_coef Fsqd
_refine_ls_weighting_details 'w=1/[\s^2^(Fo^2^)+(0.0999P)^2^] where P=(Fo^2^+2Fc^2^)/3'
_refine_ls_weighting_scheme calc
_refine_ls_wR_factor_gt 0.1471
_refine_ls_wR_factor_ref 0.1652
_reflns_Friedel_coverage 0.000
_reflns_number_gt 1660
_reflns_number_total 2760
_reflns_threshold_expression 'I > 2\s(I)'
_cod_data_source_file am0c16585_si_005.cif
_cod_data_source_block 1
_cod_depositor_comments
;
The following automatic conversions were performed:

data item '_exptl_absorpt_correction_type' value 'multi-scan ' was
changed to 'multi-scan' in accordance with the
/home/data/users/saulius/crontab/automatic-downloads/rss-feeds/ACS/lib/dictionaries/cif_core.dic
dictionary named 'cif_core.dic' version 2.4.2 last updated on
2011-04-26.

Automatic conversion script
Id: cif_fix_values 7556 2019-12-06 15:28:31Z antanas 
;
_cod_original_sg_symbol_H-M 'P 21/n'
_cod_database_code 4518252
_shelx_shelxl_version_number 2014/7
_shelx_space_group_comment
;
The symmetry employed for this shelxl refinement is uniquely defined
by the following loop, which should always be used as a source of
symmetry information in preference to the above space-group names.
They are only intended as comments.
;
_shelx_estimated_absorpt_t_min 0.992
_shelx_estimated_absorpt_t_max 0.995
_exptl_absorpt_special_details '(SADABS; Sheldrick, 2003)'

loop_
_space_group_symop_operation_xyz
'x, y, z'
'-x+1/2, y+1/2, -z+1/2'
'-x, -y, -z'
'x-1/2, -y-1/2, z-1/2'

loop_
_atom_site_label
_atom_site_type_symbol
_atom_site_fract_x
_atom_site_fract_y
_atom_site_fract_z
_atom_site_U_iso_or_equiv
_atom_site_adp_type
_atom_site_occupancy
_atom_site_site_symmetry_order
_atom_site_calc_flag
_atom_site_refinement_flags_posn
_atom_site_refinement_flags_adp
_atom_site_refinement_flags_occupancy
_atom_site_disorder_assembly
_atom_site_disorder_group
S1 S 0.85474(5) 0.36446(15) 1.06147(4) 0.0490(3) Uani 1 1 d . . . . .
N2 N 0.66696(16) 0.2902(4) 1.00464(12) 0.0472(6) Uani 1 1 d . . . . .
C8 C 0.79405(19) 0.1288(5) 1.10238(14) 0.0431(6) Uani 1 1 d . . . . .
C9 C 0.69385(19) 0.1155(5) 1.06444(14) 0.0430(6) Uani 1 1 d . . . . .
C10 C 0.6305(2) -0.0656(6) 1.08730(16) 0.0535(7) Uani 1 1 d . . . . .
H10 H 0.5636 -0.0774 1.0625 0.064 Uiso 1 1 calc R U . . .
C1 C 0.74252(19) 0.4313(5) 0.99684(14) 0.0416(6) Uani 1 1 d . . . . .
C13 C 0.8328(2) -0.0321(6) 1.16326(15) 0.0514(7) Uani 1 1 d . . . . .
H13 H 0.8995 -0.0204 1.1889 0.062 Uiso 1 1 calc R U . . .
C12 C 0.7688(2) -0.2103(6) 1.18446(16) 0.0543(7) Uani 1 1 d . . . . .
H12 H 0.7932 -0.3225 1.2247 0.065 Uiso 1 1 calc R U . . .
C11 C 0.6696(2) -0.2255(6) 1.14726(15) 0.0533(7) Uani 1 1 d . . . . .
H11 H 0.6283 -0.3466 1.1632 0.064 Uiso 1 1 calc R U . . .
C2 C 0.73437(18) 0.6358(5) 0.93970(14) 0.0401(6) Uani 1 1 d . . . . .
C4 C 0.6344(2) 0.8962(6) 0.83782(14) 0.0487(7) Uani 1 1 d . . . . .
C3 C 0.64114(19) 0.6995(6) 0.89153(14) 0.0454(7) Uani 1 1 d . . . . .
C7 C 0.81683(19) 0.7779(5) 0.93103(14) 0.0448(7) Uani 1 1 d . . . . .
H7 H 0.8785 0.7392 0.9629 0.054 Uiso 1 1 calc R U . . .
C6 C 0.8121(2) 0.9735(6) 0.87766(15) 0.0479(7) Uani 1 1 d . . . . .
C5 C 0.7200(2) 1.0286(6) 0.83148(15) 0.0516(7) Uani 1 1 d . . . . .
H5 H 0.7148 1.1583 0.7948 0.062 Uiso 1 1 calc R U . . .
O1 O 0.55739(14) 0.5723(5) 0.89717(12) 0.0632(6) Uani 1 1 d . . . . .
H1A H 0.5766 0.4593 0.9322 0.076 Uiso 1 1 d R U . . .
O2 O 0.52433(19) 1.1281(6) 0.73945(14) 0.0911(9) Uani 1 1 d . . . . .
C15 C 0.9040(2) 1.1206(7) 0.8705(2) 0.0674(9) Uani 1 1 d . . . . .
H15A H 0.8860 1.2992 0.8471 0.101 Uiso 1 1 calc R U . . .
H15C H 0.9354 1.0051 0.8428 0.101 Uiso 1 1 calc R U . . .
H15B H 0.9492 1.1510 0.9170 0.101 Uiso 1 1 calc R U . . .
C14 C 0.5376(2) 0.9680(8) 0.78787(17) 0.0675(9) Uani 1 1 d . . . . .
H14 H 0.4819 0.8801 0.7949 0.081 Uiso 1 1 calc R U . . .

loop_
_atom_site_aniso_label
_atom_site_aniso_U_11
_atom_site_aniso_U_22
_atom_site_aniso_U_33
_atom_site_aniso_U_23
_atom_site_aniso_U_13
_atom_site_aniso_U_12
S1 0.0424(4) 0.0474(5) 0.0530(5) 0.0039(3) 0.0071(3) -0.0042(3)
N2 0.0446(12) 0.0422(12) 0.0522(14) 0.0002(11) 0.0098(10) -0.0035(10)
C8 0.0468(15) 0.0330(13) 0.0489(16) -0.0046(11) 0.0128(12) -0.0043(11)
C9 0.0462(15) 0.0357(14) 0.0470(15) -0.0049(11) 0.0134(12) 0.0007(11)
C10 0.0461(16) 0.0542(17) 0.0596(19) -0.0008(14) 0.0143(13) -0.0092(13)
C1 0.0438(14) 0.0347(14) 0.0462(15) -0.0063(12) 0.0129(11) -0.0020(11)
C13 0.0511(17) 0.0496(16) 0.0505(17) 0.0006(13) 0.0098(13) 0.0022(13)
C12 0.0627(18) 0.0475(16) 0.0537(17) 0.0022(14) 0.0181(14) -0.0015(14)
C11 0.0574(17) 0.0483(16) 0.0579(18) 0.0016(14) 0.0222(14) -0.0038(14)
C2 0.0407(14) 0.0337(13) 0.0444(14) -0.0050(11) 0.0100(11) -0.0004(10)
C4 0.0489(16) 0.0502(16) 0.0445(16) -0.0025(13) 0.0091(12) 0.0087(13)
C3 0.0425(15) 0.0439(15) 0.0485(16) -0.0038(12) 0.0109(12) 0.0001(11)
C7 0.0427(14) 0.0404(14) 0.0499(16) -0.0036(12) 0.0110(12) 0.0035(11)
C6 0.0522(16) 0.0417(15) 0.0532(17) -0.0012(13) 0.0205(13) 0.0032(12)
C5 0.0642(19) 0.0454(16) 0.0479(17) 0.0027(13) 0.0206(14) 0.0084(14)
O1 0.0397(11) 0.0720(14) 0.0715(14) 0.0140(11) 0.0055(9) -0.0038(10)
O2 0.0821(17) 0.111(2) 0.0744(17) 0.0337(16) 0.0129(13) 0.0315(15)
C15 0.062(2) 0.058(2) 0.089(2) 0.0098(18) 0.0323(18) -0.0044(15)
C14 0.062(2) 0.081(2) 0.054(2) 0.0055(17) 0.0087(15) 0.0159(17)

loop_
_atom_type_symbol
_atom_type_description
_atom_type_scat_dispersion_real
_atom_type_scat_dispersion_imag
_atom_type_scat_source
C C 0.0033 0.0016 'International Tables Vol C Tables 4.2.6.8 and 6.1.1.4'
H H 0.0000 0.0000 'International Tables Vol C Tables 4.2.6.8 and 6.1.1.4'
N N 0.0061 0.0033 'International Tables Vol C Tables 4.2.6.8 and 6.1.1.4'
O O 0.0106 0.0060 'International Tables Vol C Tables 4.2.6.8 and 6.1.1.4'
S S 0.1246 0.1234 'International Tables Vol C Tables 4.2.6.8 and 6.1.1.4'

loop_
_geom_angle_atom_site_label_1
_geom_angle_atom_site_label_2
_geom_angle_atom_site_label_3
_geom_angle
_geom_angle_site_symmetry_1
_geom_angle_site_symmetry_3
_geom_angle_publ_flag
C8 S1 C1 89.33(15) . . ?
C1 N2 C9 111.6(2) . . ?
C13 C8 C9 121.5(3) . . ?
C13 C8 S1 128.7(2) . . ?
C9 C8 S1 109.8(2) . . ?
N2 C9 C8 114.3(2) . . ?
N2 C9 C10 126.0(2) . . ?
C8 C9 C10 119.8(3) . . ?
C11 C10 C9 118.4(3) . . ?
N2 C1 C2 122.9(2) . . ?
N2 C1 S1 115.0(2) . . ?
C2 C1 S1 122.2(2) . . ?
C12 C13 C8 117.6(3) . . ?
C11 C12 C13 121.4(3) . . ?
C10 C11 C12 121.3(3) . . ?
C7 C2 C3 117.6(3) . . ?
C7 C2 C1 121.9(2) . . ?
C3 C2 C1 120.6(2) . . ?
C3 C4 C5 119.6(3) . . ?
C3 C4 C14 120.6(3) . . ?
C5 C4 C14 119.8(3) . . ?
O1 C3 C4 119.1(2) . . ?
O1 C3 C2 120.9(3) . . ?
C4 C3 C2 119.9(3) . . ?
C6 C7 C2 123.6(2) . . ?
C5 C6 C7 117.2(3) . . ?
C5 C6 C15 121.5(3) . . ?
C7 C6 C15 121.4(3) . . ?
C6 C5 C4 122.1(3) . . ?
O2 C14 C4 125.6(3) . . ?

loop_
_geom_bond_atom_site_label_1
_geom_bond_atom_site_label_2
_geom_bond_distance
_geom_bond_site_symmetry_2
_geom_bond_publ_flag
S1 C8 1.732(3) . ?
S1 C1 1.746(3) . ?
N2 C1 1.300(3) . ?
N2 C9 1.393(4) . ?
C8 C13 1.387(4) . ?
C8 C9 1.394(4) . ?
C9 C10 1.398(4) . ?
C10 C11 1.371(4) . ?
C1 C2 1.458(4) . ?
C13 C12 1.380(4) . ?
C12 C11 1.380(4) . ?
C2 C7 1.392(4) . ?
C2 C3 1.411(4) . ?
C4 C3 1.386(4) . ?
C4 C5 1.394(4) . ?
C4 C14 1.471(4) . ?
C3 O1 1.355(4) . ?
C7 C6 1.382(4) . ?
C6 C5 1.375(4) . ?
C6 C15 1.510(4) . ?
O2 C14 1.185(4) . ?
